data_1563673
loop_
_publ_author_name
'Clark, Joshua L.'
'Taylor, Alaric'
'Geddis, Ailsa'
'Neyyappadath, Rifahath M.'
'Piscelli, Bruno A.'
'Yu, Cihang'
'Cordes, David B.'
'Slawin, Alexandra M. Z.'
'Cormanich, Rodrigo A.'
'Guldin, Stefan'
'O'Hagan, David'

_publ_section_title
;
 Supramolecular packing of alkyl substituted Janus face all-cis
 2,3,4,5,6-pentafluorocyclohexyl motifs
;
_journal_name_full 'Chemical Science'
_journal_paper_doi 10.1039/D1SC02130C
_journal_year 2021
_chemical_formula_moiety 'C7 H9 F5'
_chemical_formula_sum 'C7 H9 F5'
_chemical_formula_weight 188.14
_space_group_crystal_system monoclinic
_space_group_IT_number 12
_space_group_name_Hall '-C 2y'
_space_group_name_H-M_alt 'C 1 2/m 1'
_atom_sites_solution_hydrogens geom
_atom_sites_solution_primary direct
_atom_sites_solution_secondary difmap
_audit_creation_date 2021-03-05
_audit_creation_method 'by CrystalStructure 4.3'
_audit_update_record
;
2021-03-08 deposited with the CCDC.	2021-06-23 downloaded from the CCDC.
;
_cell_angle_alpha 90.0000
_cell_angle_beta 99.667(3)
_cell_angle_gamma 90.0000
_cell_formula_units_Z 4
_cell_length_a 8.3314(3)
_cell_length_b 7.6652(3)
_cell_length_c 11.5888(4)
_cell_measurement_reflns_used 3412
_cell_measurement_temperature 125
_cell_measurement_theta_max 74.99
_cell_measurement_theta_min 10.38
_cell_volume 729.57(5)
_computing_cell_refinement 'CrysAlisPro 1.171.39.8d (Rigaku OD, 2015)'
_computing_data_collection 'CrysAlisPro 1.171.39.8d (Rigaku OD, 2015)'
_computing_data_reduction 'CrysAlisPro 1.171.39.8d (Rigaku OD, 2015)'
_computing_molecular_graphics 'CrystalStructure 4.3'
_computing_publication_material 'CrystalStructure 4.3 (Rigaku, 2018)'
_computing_structure_refinement 'SHELXL Version 2018/3 (Sheldrick, 2008)'
_computing_structure_solution 'SHELXT Version 2018/2 (Sheldrick, 2014)'
_diffrn_ambient_temperature 125
_diffrn_detector_area_resol_mean 5.811
_diffrn_measured_fraction_theta_full 0.955
_diffrn_measured_fraction_theta_max 0.950
_diffrn_measurement_device_type 'Rigaku XtaLAB P200'
_diffrn_measurement_method \w
_diffrn_radiation_type 'Cu K\a'
_diffrn_radiation_wavelength 1.54184
_diffrn_reflns_av_R_equivalents 0.0149
_diffrn_reflns_av_unetI/netI 0.0069
_diffrn_reflns_Laue_measured_fraction_full 0.955
_diffrn_reflns_Laue_measured_fraction_max 0.950
_diffrn_reflns_limit_h_max 10
_diffrn_reflns_limit_h_min -10
_diffrn_reflns_limit_k_max 9
_diffrn_reflns_limit_k_min -8
_diffrn_reflns_limit_l_max 14
_diffrn_reflns_limit_l_min -14
_diffrn_reflns_number 3739
_diffrn_reflns_point_group_measured_fraction_full 0.955
_diffrn_reflns_point_group_measured_fraction_max 0.950
_diffrn_reflns_theta_full 67.684
_diffrn_reflns_theta_max 75.290
_diffrn_reflns_theta_min 10.448
_diffrn_standards_number 0
_exptl_absorpt_coefficient_mu 1.715
_exptl_absorpt_correction_T_max 0.842
_exptl_absorpt_correction_T_min 0.695
_exptl_absorpt_correction_type multi-scan
_exptl_absorpt_process_details
;
CrysAlisPro 1.171.39.8d (Rigaku Oxford Diffraction, 2015)
Empirical absorption correction using spherical harmonics,
 implemented in SCALE3 ABSPACK scaling algorithm.
;
_exptl_crystal_colour colourless
_exptl_crystal_density_diffrn 1.713
_exptl_crystal_density_method 'not measured'
_exptl_crystal_description prism
_exptl_crystal_F_000 384.00
_exptl_crystal_size_max 0.100
_exptl_crystal_size_mid 0.100
_exptl_crystal_size_min 0.100
_refine_diff_density_max 0.29
_refine_diff_density_min -0.23
_refine_ls_extinction_coef 0.011(2)
_refine_ls_extinction_method SHELXL
_refine_ls_goodness_of_fit_ref 1.172
_refine_ls_hydrogen_treatment constr
_refine_ls_number_parameters 63
_refine_ls_number_reflns 773
_refine_ls_number_restraints 0
_refine_ls_R_factor_all 0.0342
_refine_ls_R_factor_gt 0.0339
_refine_ls_shift/su_max 0.000
_refine_ls_structure_factor_coef Fsqd
_refine_ls_weighting_details 'w = 1/[\s^2^(Fo^2^)+(0.0464P)^2^+0.7746P] where P=(Fo^2^+2Fc^2^)/3'
_refine_ls_weighting_scheme calc
_refine_ls_wR_factor_gt 0.0953
_refine_ls_wR_factor_ref 0.0955
_reflns_Friedel_coverage 0.000
_reflns_number_gt 771
_reflns_number_total 773
_reflns_threshold_expression F^2^>2.0\s(F^2^)
_cod_data_source_file d1sc02130c3.cif
_cod_data_source_block 3
_cod_original_sg_symbol_H-M C2/m
_cod_database_code 1563673

loop_
_space_group_symop_operation_xyz
'x, y, z'
'x, -y, z'
'x+1/2, y+1/2, z'
'x+1/2, -y+1/2, z'
'-x, -y, -z'
'-x, y, -z'
'-x+1/2, -y+1/2, -z'
'-x+1/2, y+1/2, -z'

loop_
_atom_site_label
_atom_site_type_symbol
_atom_site_fract_x
_atom_site_fract_y
_atom_site_fract_z
_atom_site_U_iso_or_equiv
_atom_site_adp_type
_atom_site_occupancy
_atom_site_site_symmetry_order
_atom_site_calc_flag
_atom_site_refinement_flags_posn
_atom_site_refinement_flags_adp
_atom_site_refinement_flags_occupancy
_atom_site_disorder_assembly
_atom_site_disorder_group
F2 F 0.43961(9) 0.68625(11) 0.34386(7) 0.0180(3) Uani 1 1 d . . . . .
F3 F 0.35900(10) 0.80800(10) 0.12057(7) 0.0204(3) Uani 1 1 d . . . . .
F4 F 0.52514(12) 0.500000 0.15545(9) 0.0175(3) Uani 1 2 d S T P . .
C1 C 0.2046(2) 0.500000 0.32659(15) 0.0123(4) Uani 1 2 d S T P . .
H1 H 0.086865 0.500000 0.290386 0.015 Uiso 1 2 calc R U P . .
C2 C 0.27902(14) 0.66588(16) 0.28532(11) 0.0132(3) Uani 1 1 d . . . . .
H2 H 0.213231 0.768359 0.303406 0.016 Uiso 1 1 calc R U . . .
C3 C 0.27935(15) 0.66073(16) 0.15451(11) 0.0137(3) Uani 1 1 d . . . . .
H3 H 0.163648 0.664840 0.113806 0.016 Uiso 1 1 calc R U . . .
C4 C 0.3575(2) 0.500000 0.11254(15) 0.0140(4) Uani 1 2 d S T P . .
H4 H 0.339818 0.499999 0.025031 0.017 Uiso 1 2 calc R U P . .
C5 C 0.2114(2) 0.500000 0.45928(16) 0.0168(4) Uani 1 2 d S T P . .
H5A H 0.141701 0.593336 0.480881 0.020 Uiso 0.5 1 calc R U P . .
H5B H 0.323800 0.519389 0.498154 0.020 Uiso 0.5 1 calc R U P . .
H5C H 0.173023 0.387275 0.483852 0.020 Uiso 0.5 1 calc R U P . .

loop_
_atom_site_aniso_label
_atom_site_aniso_U_11
_atom_site_aniso_U_22
_atom_site_aniso_U_33
_atom_site_aniso_U_23
_atom_site_aniso_U_13
_atom_site_aniso_U_12
F2 0.0140(4) 0.0219(5) 0.0176(4) -0.0030(3) 0.0009(3) -0.0056(3)
F3 0.0252(5) 0.0154(5) 0.0218(5) 0.0062(3) 0.0074(3) -0.0025(3)
F4 0.0112(5) 0.0218(6) 0.0205(6) 0.000 0.0052(4) 0.000
C1 0.0103(8) 0.0145(9) 0.0124(8) 0.000 0.0025(6) 0.000
C2 0.0110(6) 0.0139(6) 0.0145(6) -0.0009(5) 0.0018(4) 0.0004(5)
C3 0.0144(6) 0.0126(6) 0.0145(6) 0.0037(5) 0.0033(4) -0.0011(5)
C4 0.0124(8) 0.0175(9) 0.0123(8) 0.000 0.0024(6) 0.000
C5 0.0179(9) 0.0205(9) 0.0132(8) 0.000 0.0057(7) 0.000

loop_
_atom_type_symbol
_atom_type_description
_atom_type_scat_dispersion_real
_atom_type_scat_dispersion_imag
_atom_type_scat_source
C C 0.0181 0.0091
;
International Tables for Crystallography
(Vol. C, Tables 4.2.6.8 and 6.1.1.4)
;
H H 0.0000 0.0000
;
International Tables for Crystallography
(Vol. C, Table 6.1.1.4)
;
F F 0.0727 0.0534
;
International Tables for Crystallography
(Vol. C, Tables 4.2.6.8 and 6.1.1.4)
;

loop_
_geom_angle_atom_site_label_1
_geom_angle_atom_site_label_2
_geom_angle_atom_site_label_3
_geom_angle
_geom_angle_site_symmetry_1
_geom_angle_site_symmetry_3
_geom_angle_publ_flag
C2 C1 C2 112.83(14) . 2_565 ?
C2 C1 C5 111.51(9) . . ?
C2 C1 C5 111.52(9) 2_565 . ?
C2 C1 H1 106.9 . . ?
C2 C1 H1 106.9 2_565 . ?
C5 C1 H1 106.9 . . ?
F2 C2 C3 108.93(10) . . ?
F2 C2 C1 110.22(10) . . ?
C3 C2 C1 111.13(11) . . ?
F2 C2 H2 108.8 . . ?
C3 C2 H2 108.8 . . ?
C1 C2 H2 108.8 . . ?
F3 C3 C4 108.48(10) . . ?
F3 C3 C2 109.91(10) . . ?
C4 C3 C2 114.58(11) . . ?
F3 C3 H3 107.9 . . ?
C4 C3 H3 107.9 . . ?
C2 C3 H3 107.9 . . ?
F4 C4 C3 110.08(9) . 2_565 ?
F4 C4 C3 110.08(9) . . ?
C3 C4 C3 109.19(14) 2_565 . ?
F4 C4 H4 109.2 . . ?
C3 C4 H4 109.2 2_565 . ?
C3 C4 H4 109.2 . . ?
C1 C5 H5A 109.5 . . ?
C1 C5 H5B 109.5 . . ?
H5A C5 H5B 109.5 . . ?
C1 C5 H5C 109.5 . . ?
H5A C5 H5C 109.5 . . ?
H5B C5 H5C 109.5 . . ?
C1 C5 H5A 109.5(5) . 2_565 ?
C1 C5 H5B 109.5(2) . 2_565 ?
H5A C5 H5B 109.5 2_565 2_565 ?
C1 C5 H5C 109.5(3) . 2_565 ?
H5A C5 H5C 109.5 2_565 2_565 ?
H5B C5 H5C 109.5 2_565 2_565 ?

loop_
_geom_bond_atom_site_label_1
_geom_bond_atom_site_label_2
_geom_bond_distance
_geom_bond_site_symmetry_2
_geom_bond_publ_flag
F2 C2 1.4035(13) . ?
F3 C3 1.3990(14) . ?
F4 C4 1.4016(19) . ?
C1 C2 1.5263(15) . ?
C1 C2 1.5263(15) 2_565 ?
C1 C5 1.529(2) . ?
C1 H1 1.0000 . ?
C2 C3 1.5170(17) . ?
C2 H2 1.0000 . ?
C3 C4 1.5115(16) . ?
C3 H3 1.0000 . ?
C4 H4 1.0000 . ?
C5 H5A 0.9800 . ?
C5 H5B 0.9800 . ?
C5 H5C 0.9800 . ?
C5 H5A 0.98(2) 2_565 ?
C5 H5B 0.980(8) 2_565 ?
C5 H5C 0.980(17) 2_565 ?

loop_
_geom_torsion_atom_site_label_1
_geom_torsion_atom_site_label_2
_geom_torsion_atom_site_label_3
_geom_torsion_atom_site_label_4
_geom_torsion
_geom_torsion_site_symmetry_1
_geom_torsion_site_symmetry_2
_geom_torsion_site_symmetry_3
_geom_torsion_site_symmetry_4
_geom_torsion_publ_flag
C2 C1 C2 F2 -70.10(16) 2_565 . . . ?
C5 C1 C2 F2 56.32(15) . . . . ?
C2 C1 C2 C3 50.77(17) 2_565 . . . ?
C5 C1 C2 C3 177.18(11) . . . . ?
F2 C2 C3 F3 -53.98(13) . . . . ?
C1 C2 C3 F3 -175.60(10) . . . . ?
F2 C2 C3 C4 68.45(13) . . . . ?
C1 C2 C3 C4 -53.17(15) . . . . ?
F3 C3 C4 F4 55.81(14) . . . . ?
C2 C3 C4 F4 -67.39(14) . . . . ?
F3 C3 C4 C3 176.76(8) . . . 2_565 ?
C2 C3 C4 C3 53.56(18) . . . 2_565 ?
